data_7231973
loop_
_publ_author_name
'Zhang, Tianhe'
'Du, Jiang'
'Li, Zhimin'
'Lin, Xinyu'
'Wang, Lin'
'Yang, Li'
'Zhang, Tonglai'

_publ_section_title
;
 Alkali metal salts of 3,6-dinitramino-1,2,4,5-tetrazine: promising
 nitrogen-rich energetic materials
;
_journal_issue 4
_journal_name_full CrystEngComm
_journal_page_first 765
_journal_paper_doi 10.1039/C8CE01827H
_journal_volume 21
_journal_year 2019
_chemical_formula_moiety '0.5(C4 H12 N16 Na4 O14)'
_chemical_formula_sum 'C2 H6 N8 Na2 O7'
_chemical_formula_weight 300.13
_space_group_crystal_system monoclinic
_space_group_IT_number 5
_space_group_name_Hall 'C 2y'
_space_group_name_H-M_alt 'C 1 2 1'
_symmetry_space_group_name_Hall 'C 2y'
_symmetry_space_group_name_H-M 'C 1 2 1'
_atom_sites_solution_hydrogens difmap
_atom_sites_solution_primary dual
_audit_creation_date 2017-09-19
_audit_creation_method
;
Olex2 1.2
(compiled 2017.08.10 svn.r3458 for OlexSys, GUI svn.r5381)
;
_audit_update_record
;
2018-03-26 deposited with the CCDC.
2018-12-07 downloaded from the CCDC.
;
_cell_angle_alpha 90
_cell_angle_beta 129.15(3)
_cell_angle_gamma 90
_cell_formula_units_Z 2
_cell_length_a 8.8499(18)
_cell_length_b 12.469(3)
_cell_length_c 6.0807(12)
_cell_measurement_reflns_used 980
_cell_measurement_temperature 153(2)
_cell_measurement_theta_max 27.4623
_cell_measurement_theta_min 3.2678
_cell_volume 520.4(3)
_computing_molecular_graphics 'Olex2 (Dolomanov et al., 2009)'
_computing_publication_material 'Olex2 (Dolomanov et al., 2009)'
_computing_structure_refinement 'XL (Sheldrick, 2008)'
_computing_structure_solution 'ShelXT (Sheldrick, 2015)'
_diffrn_ambient_temperature 153.15
_diffrn_measured_fraction_theta_full 0.979
_diffrn_measured_fraction_theta_max 0.979
_diffrn_measurement_device_type 'multiwire proportional'
_diffrn_measurement_method 'phi and omega scans'
_diffrn_radiation_monochromator graphite
_diffrn_radiation_type MoK\a
_diffrn_radiation_wavelength 0.71073
_diffrn_reflns_av_R_equivalents 0.0204
_diffrn_reflns_av_unetI/netI 0.0219
_diffrn_reflns_Laue_measured_fraction_full 0.979
_diffrn_reflns_Laue_measured_fraction_max 0.979
_diffrn_reflns_limit_h_max 10
_diffrn_reflns_limit_h_min -10
_diffrn_reflns_limit_k_max 14
_diffrn_reflns_limit_k_min -14
_diffrn_reflns_limit_l_max 7
_diffrn_reflns_limit_l_min -7
_diffrn_reflns_number 1727
_diffrn_reflns_point_group_measured_fraction_full 0.963
_diffrn_reflns_point_group_measured_fraction_max 0.963
_diffrn_reflns_theta_full 24.984
_diffrn_reflns_theta_max 24.984
_diffrn_reflns_theta_min 3.268
_exptl_absorpt_coefficient_mu 0.247
_exptl_absorpt_correction_T_max 1.0000
_exptl_absorpt_correction_T_min 0.9288
_exptl_absorpt_correction_type multi-scan
_exptl_absorpt_process_details 'CrystalClear (Rigaku Inc., 2008)'
_exptl_crystal_colour red
_exptl_crystal_density_diffrn 1.916
_exptl_crystal_description plate
_exptl_crystal_F_000 304
_exptl_crystal_size_max 0.24
_exptl_crystal_size_mid 0.23
_exptl_crystal_size_min 0.17
_refine_diff_density_max 0.146
_refine_diff_density_min -0.148
_refine_diff_density_rms 0.036
_refine_ls_abs_structure_details
;
 Flack x determined using 409 quotients [(I+)-(I-)]/[(I+)+(I-)]
 (Parsons, Flack and Wagner, Acta Cryst. B69 (2013) 249-259).
;
_refine_ls_abs_structure_Flack 0.5(2)
_refine_ls_extinction_method none
_refine_ls_goodness_of_fit_ref 1.067
_refine_ls_hydrogen_treatment constr
_refine_ls_matrix_type full
_refine_ls_number_parameters 87
_refine_ls_number_reflns 890
_refine_ls_number_restraints 1
_refine_ls_restrained_S_all 1.066
_refine_ls_R_factor_all 0.0205
_refine_ls_R_factor_gt 0.0205
_refine_ls_shift/su_max 0.000
_refine_ls_shift/su_mean 0.000
_refine_ls_structure_factor_coef Fsqd
_refine_ls_weighting_details 'w=1/[\s^2^(Fo^2^)+(0.0341P)^2^+0.1767P] where P=(Fo^2^+2Fc^2^)/3'
_refine_ls_weighting_scheme calc
_refine_ls_wR_factor_gt 0.0545
_refine_ls_wR_factor_ref 0.0545
_reflns_Friedel_coverage 0.870
_reflns_Friedel_fraction_full 0.945
_reflns_Friedel_fraction_max 0.945
_reflns_number_gt 888
_reflns_number_total 890
_reflns_threshold_expression 'I > 2\s(I)'
_cod_data_source_file c8ce01827h2.cif
_cod_data_source_block bwn17205
_cod_depositor_comments 'Adding full bibliography for 7231971--7231978.cif.'
_cod_original_cell_volume 520.3(2)
_cod_database_code 7231973
_shelx_shelxl_version_number 2014/7
_shelx_space_group_comment
;
The symmetry employed for this shelxl refinement is uniquely defined
by the following loop, which should always be used as a source of
symmetry information in preference to the above space-group names.
They are only intended as comments.
;
_shelx_estimated_absorpt_t_max 0.959
_shelx_estimated_absorpt_t_min 0.943
_olex2_refinement_description
;
1. Fixed Uiso
 At 1.2 times of:
  All O(H) groups, All O(H,H) groups
2.a Riding coordinates:
 O1(H1), O2(H2A,H2B)
;
_olex2_submission_special_instructions 'No special instructions were received'

loop_
_space_group_symop_operation_xyz
'x, y, z'
'-x, y, -z'
'x+1/2, y+1/2, z'
'-x+1/2, y+1/2, -z'

loop_
_atom_site_label
_atom_site_type_symbol
_atom_site_fract_x
_atom_site_fract_y
_atom_site_fract_z
_atom_site_U_iso_or_equiv
_atom_site_adp_type
_atom_site_occupancy
_atom_site_site_symmetry_order
_atom_site_calc_flag
_atom_site_refinement_flags_posn
_atom_site_refinement_flags_adp
_atom_site_refinement_flags_occupancy
O3 O 0.2543(3) 0.44775(13) 0.7176(4) 0.0210(4) Uani 1 1 d . . .
O4 O 0.1595(3) 0.57067(13) 0.8615(4) 0.0188(4) Uani 1 1 d . . .
O1 O 0.0000 0.41652(19) 0.0000 0.0181(5) Uani 1 2 d S T P
H1 H 0.0423 0.4624 -0.0504 0.022 Uiso 1 1 d R . .
Na1 Na 0.27143(13) 0.33137(6) 0.41320(18) 0.0164(3) Uani 1 1 d . . .
O2 O 0.5912(3) 0.29245(14) 0.8199(3) 0.0192(4) Uani 1 1 d . . .
H2A H 0.6444 0.3296 0.9671 0.023 Uiso 1 1 d R . .
H2B H 0.6229 0.2278 0.8633 0.023 Uiso 1 1 d R . .
N1 N 0.2360(3) 0.54442(15) 0.7484(4) 0.0135(4) Uani 1 1 d . . .
N2 N 0.2905(3) 0.62580(15) 0.6752(4) 0.0146(4) Uani 1 1 d . . .
N3 N 0.4476(3) 0.70406(17) 0.5406(4) 0.0168(4) Uani 1 1 d . . .
N4 N 0.4433(3) 0.51248(16) 0.5373(4) 0.0158(4) Uani 1 1 d . . .
C1 C 0.3946(3) 0.60716(17) 0.5801(5) 0.0130(5) Uani 1 1 d . . .

loop_
_atom_site_aniso_label
_atom_site_aniso_U_11
_atom_site_aniso_U_22
_atom_site_aniso_U_33
_atom_site_aniso_U_23
_atom_site_aniso_U_13
_atom_site_aniso_U_12
O3 0.0333(10) 0.0105(8) 0.0305(10) 0.0002(8) 0.0255(8) 0.0012(8)
O4 0.0253(9) 0.0178(9) 0.0256(9) 0.0012(7) 0.0220(8) 0.0015(7)
O1 0.0190(12) 0.0175(12) 0.0218(12) 0.000 0.0149(10) 0.000
Na1 0.0193(5) 0.0125(5) 0.0203(5) 0.0003(4) 0.0139(4) -0.0006(3)
O2 0.0251(9) 0.0141(8) 0.0186(8) 0.0019(7) 0.0138(8) 0.0039(7)
N1 0.0135(10) 0.0139(10) 0.0131(9) 0.0003(8) 0.0084(8) 0.0005(8)
N2 0.0176(10) 0.0117(10) 0.0203(10) 0.0018(8) 0.0146(9) 0.0010(8)
N3 0.0218(10) 0.0120(11) 0.0237(10) -0.0001(8) 0.0178(9) 0.0000(8)
N4 0.0171(10) 0.0137(10) 0.0223(11) 0.0008(8) 0.0153(9) 0.0009(8)
C1 0.0126(10) 0.0104(10) 0.0140(10) 0.0006(9) 0.0075(9) 0.0007(9)

loop_
_atom_type_symbol
_atom_type_description
_atom_type_scat_dispersion_real
_atom_type_scat_dispersion_imag
_atom_type_scat_source
C C 0.0033 0.0016 'International Tables Vol C Tables 4.2.6.8 and 6.1.1.4'
H H 0.0000 0.0000 'International Tables Vol C Tables 4.2.6.8 and 6.1.1.4'
N N 0.0061 0.0033 'International Tables Vol C Tables 4.2.6.8 and 6.1.1.4'
Na Na 0.0362 0.0249 'International Tables Vol C Tables 4.2.6.8 and 6.1.1.4'
O O 0.0106 0.0060 'International Tables Vol C Tables 4.2.6.8 and 6.1.1.4'

loop_
_geom_angle_atom_site_label_1
_geom_angle_atom_site_label_2
_geom_angle_atom_site_label_3
_geom_angle
_geom_angle_site_symmetry_1
_geom_angle_site_symmetry_3
N1 O3 Na1 140.19(14) . .
Na1 O1 H1 107.8 . .
Na1 O1 H1 107.8 2 .
Na1 O1 Na1 126.62(11) . 2
O3 Na1 Na1 112.89(6) . 2_656
O3 Na1 N2 129.66(7) . 4_546
O3 Na1 N3 82.85(7) . 4_546
O3 Na1 N4 63.86(6) . .
O1 Na1 O3 91.78(7) . .
O1 Na1 Na1 121.96(5) . 2_656
O1 Na1 O2 90.96(5) . 2_656
O1 Na1 N2 106.40(8) . 4_546
O1 Na1 N3 93.51(7) . 4_546
O1 Na1 N4 86.16(7) . .
O2 Na1 O3 86.26(7) . .
O2 Na1 O3 149.16(7) 2_656 .
O2 Na1 O1 162.09(7) . .
O2 Na1 Na1 44.21(5) . 2_656
O2 Na1 Na1 42.43(5) 2_656 2_656
O2 Na1 O2 81.88(7) . 2_656
O2 Na1 N2 88.32(7) . 4_546
O2 Na1 N2 78.50(6) 2_656 4_546
O2 Na1 N3 103.88(7) . 4_546
O2 Na1 N3 127.62(7) 2_656 4_546
O2 Na1 N4 77.00(7) . .
O2 Na1 N4 85.70(7) 2_656 .
N2 Na1 Na1 96.64(5) 4_546 2_656
N2 Na1 N3 50.26(6) 4_546 4_546
N3 Na1 Na1 139.06(5) 4_546 2_656
N4 Na1 Na1 63.19(5) . 2_656
N4 Na1 N2 159.82(7) . 4_546
N4 Na1 N3 146.66(7) . 4_546
Na1 O2 Na1 93.36(6) . 2_656
Na1 O2 H2A 111.2 2_656 .
Na1 O2 H2A 120.0 . .
Na1 O2 H2B 118.1 . .
Na1 O2 H2B 100.6 2_656 .
H2A O2 H2B 110.1 . .
O3 N1 O4 119.51(18) . .
O3 N1 N2 125.83(18) . .
O4 N1 N2 114.66(18) . .
N1 N2 Na1 138.96(14) . 4_556
N1 N2 C1 119.70(18) . .
C1 N2 Na1 100.84(13) . 4_556
N3 N3 Na1 141.79(7) 2_656 4_556
N3 N3 C1 118.17(12) 2_656 .
C1 N3 Na1 98.96(13) . 4_556
N4 N4 Na1 109.51(8) 2_656 .
C1 N4 Na1 129.25(15) . .
C1 N4 N4 117.95(12) . 2_656
N3 C1 N2 108.47(18) . .
N4 C1 N2 127.69(19) . .
N4 C1 N3 123.83(19) . .

loop_
_geom_bond_atom_site_label_1
_geom_bond_atom_site_label_2
_geom_bond_distance
_geom_bond_site_symmetry_2
O3 Na1 2.4311(18) .
O3 N1 1.246(3) .
O4 N1 1.275(2) .
O1 H1 0.8401 .
O1 Na1 2.3641(17) 2
O1 Na1 2.3641(17) .
Na1 Na1 3.4769(19) 2_656
Na1 O2 2.350(2) .
Na1 O2 2.4286(18) 2_656
Na1 N2 2.605(2) 4_546
Na1 N3 2.654(2) 4_546
Na1 N4 2.556(2) .
O2 Na1 2.4285(18) 2_656
O2 H2A 0.8399 .
O2 H2B 0.8400 .
N1 N2 1.316(3) .
N2 Na1 2.605(2) 4_556
N2 C1 1.382(3) .
N3 Na1 2.654(2) 4_556
N3 N3 1.298(4) 2_656
N3 C1 1.371(3) .
N4 N4 1.337(4) 2_656
N4 C1 1.337(3) .

loop_
_geom_torsion_atom_site_label_1
_geom_torsion_atom_site_label_2
_geom_torsion_atom_site_label_3
_geom_torsion_atom_site_label_4
_geom_torsion
_geom_torsion_site_symmetry_1
_geom_torsion_site_symmetry_4
O3 N1 N2 Na1 163.22(18) . 4_556
O3 N1 N2 C1 -6.8(3) . .
O4 N1 N2 Na1 -17.2(3) . 4_556
O4 N1 N2 C1 172.8(2) . .
Na1 O3 N1 O4 152.68(17) . .
Na1 O3 N1 N2 -27.7(4) . .
Na1 N2 C1 N3 11.67(19) 4_556 .
Na1 N2 C1 N4 -169.9(2) 4_556 .
Na1 N3 C1 N2 -11.39(19) 4_556 .
Na1 N3 C1 N4 170.10(19) 4_556 .
Na1 N4 C1 N2 27.3(3) . .
Na1 N4 C1 N3 -154.44(17) . .
N1 N2 C1 N3 -175.0(2) . .
N1 N2 C1 N4 3.4(3) . .
N3 N3 C1 N2 177.9(2) 2_656 .
N3 N3 C1 N4 -0.6(4) 2_656 .
N4 N4 C1 N2 -175.5(2) 2_656 .
N4 N4 C1 N3 2.8(4) 2_656 .
